data_7126031
loop_
_publ_author_name
'Giordano, Nico'
'Beavers, Christine M.'
'Kamenev, Konstantin V.'
'Love, Jason B.'
'Pankhurst, James R.'
'Teat, Simon J.'
'Parsons, Simon'

_publ_section_title
;
 Pressure-induced inclusion of neon in the crystal structure of a
 molecular Cu<sub>2</sub>(pacman) complex at 4.67 GPa.
;
_journal_issue 23
_journal_name_full 'Chemical communications (Cambridge, England)'
_journal_page_first 3449
_journal_page_last 3452
_journal_paper_doi 10.1039/c9cc09884d
_journal_volume 56
_journal_year 2020
_chemical_formula_moiety '(C42 H40 Cu2 N8), 3.5(Ne)'
_chemical_formula_sum 'C42 H40 Cu2 N8 Ne3.5'
_chemical_formula_weight 854.53
_space_group_crystal_system monoclinic
_space_group_IT_number 15
_space_group_name_Hall '-C 2yc'
_space_group_name_H-M_alt 'C 1 2/c 1'
_atom_sites_solution_hydrogens geom
_atom_sites_solution_primary dual
_audit_creation_date 2018-11-11
_audit_creation_method
;
Olex2 1.2
(compiled 2018.05.29 svn.r3508 for OlexSys, GUI svn.r5506)
;
_audit_update_record
;
2020-02-09 deposited with the CCDC.	2020-02-17 downloaded from the CCDC.
;
_cell_angle_alpha 90
_cell_angle_beta 83.750(5)
_cell_angle_gamma 90
_cell_formula_units_Z 8
_cell_length_a 23.997(3)
_cell_length_b 9.1398(8)
_cell_length_c 26.1160(18)
_cell_measurement_reflns_used 5859
_cell_measurement_temperature 298(2)
_cell_measurement_theta_max 17.998
_cell_measurement_theta_min 2.384
_cell_volume 5693.9(10)
_computing_cell_refinement 'SAINT V8.38A Bruker-AXS, Madison WI'
_computing_data_collection 'Bruker APEX3 Bruker-AXS, Madison WI'
_computing_data_reduction 'SAINT V8.38A Bruker-AXS, Madison WI'
_computing_molecular_graphics
;
Olex2 (Dolomanov et al., 2009)
Mercury (Macrae, 2006)
;
_computing_publication_material 'Olex2 (Dolomanov et al., 2009)'
_computing_structure_refinement 'SHELXL 2014/7 (Sheldrick, 2014)'
_computing_structure_solution 'SHELXT (Sheldrick, 2015)'
_diffrn_ambient_pressure 6.90
_diffrn_ambient_temperature 298(2)
_diffrn_measured_fraction_theta_full 0.403
_diffrn_measured_fraction_theta_max 0.400
_diffrn_measurement_device_type 'Perkin-Elmer a-Si Detector'
_diffrn_measurement_method '\f scans'
_diffrn_radiation_monochromator 'silicon 111'
_diffrn_radiation_source 'Advanced Light Source Beamline 12.2.2'
_diffrn_radiation_type synchrotron
_diffrn_radiation_wavelength 0.49594
_diffrn_reflns_av_R_equivalents 0.0925
_diffrn_reflns_av_unetI/netI 0.0648
_diffrn_reflns_Laue_measured_fraction_full 0.403
_diffrn_reflns_Laue_measured_fraction_max 0.400
_diffrn_reflns_limit_h_max 18
_diffrn_reflns_limit_h_min -19
_diffrn_reflns_limit_k_max 11
_diffrn_reflns_limit_k_min -11
_diffrn_reflns_limit_l_max 32
_diffrn_reflns_limit_l_min -32
_diffrn_reflns_number 11829
_diffrn_reflns_point_group_measured_fraction_full 0.403
_diffrn_reflns_point_group_measured_fraction_max 0.400
_diffrn_reflns_theta_full 17.311
_diffrn_reflns_theta_max 18.048
_diffrn_reflns_theta_min 1.732
_diffrn_standards_number 0
_exptl_absorpt_coefficient_mu 0.603
_exptl_absorpt_correction_T_max 0.7442
_exptl_absorpt_correction_T_min 0.5947
_exptl_absorpt_correction_type multi-scan
_exptl_absorpt_process_details
;
SADABS-2016/2 (Bruker,2016/2) was used for absorption correction. 
wR2(int) was 0.0857 before and 0.0656 after correction. 
The Ratio of minimum to maximum transmission is 0.7991. 
The \l/2 correction factor is Not present.
;
_exptl_crystal_colour black
_exptl_crystal_density_diffrn 1.994
_exptl_crystal_description block
_exptl_crystal_F_000 3528
_exptl_crystal_size_max 0.09
_exptl_crystal_size_mid 0.08
_exptl_crystal_size_min 0.07
_refine_diff_density_max 0.769
_refine_diff_density_min -0.763
_refine_diff_density_rms 0.123
_refine_ls_extinction_method none
_refine_ls_goodness_of_fit_ref 0.961
_refine_ls_hydrogen_treatment constr
_refine_ls_matrix_type full
_refine_ls_number_parameters 240
_refine_ls_number_reflns 2325
_refine_ls_number_restraints 52
_refine_ls_restrained_S_all 0.967
_refine_ls_R_factor_all 0.0992
_refine_ls_R_factor_gt 0.0785
_refine_ls_shift/su_max 0.000
_refine_ls_shift/su_mean 0.000
_refine_ls_structure_factor_coef Fsqd
_refine_ls_weighting_details 'w=1/[\s^2^(Fo^2^)+(0.1621P)^2^] where P=(Fo^2^+2Fc^2^)/3'
_refine_ls_weighting_scheme calc
_refine_ls_wR_factor_gt 0.1973
_refine_ls_wR_factor_ref 0.2112
_reflns_Friedel_coverage 0.000
_reflns_number_gt 1623
_reflns_number_total 2325
_reflns_threshold_expression 'I > 2\s(I)'
_cod_data_source_file c9cc09884d3.cif
_cod_data_source_block 6p90GPa
_cod_depositor_comments 'Adding full bibliography for 7126025--7126033.cif.'
_cod_original_cell_volume 5693.8(9)
_cod_original_formula_sum 'C42 H40 Cu2 N8 Ne3.50'
_cod_database_code 7126031
_shelx_shelxl_version_number 2014/7
_shelx_space_group_comment
;
The symmetry employed for this shelxl refinement is uniquely defined
by the following loop, which should always be used as a source of
symmetry information in preference to the above space-group names.
They are only intended as comments.
;
_shelx_estimated_absorpt_t_max 0.959
_shelx_estimated_absorpt_t_min 0.948
_olex2_refinement_description
;
1. Fixed Uiso
 At 1.2 times of:
  All C(H) groups
 At 1.5 times of:
  All C(H,H,H) groups
2. Restrained distances
 N2-N1
 2.631 with sigma of 0.02
 N3-N1
 3.985 with sigma of 0.02
 N3-N2
 2.621 with sigma of 0.02
 N4-N1
 3.339 with sigma of 0.02
 N4-N2
 3.864 with sigma of 0.02
 N4-N3
 2.541 with sigma of 0.02
 N6-N5
 2.54 with sigma of 0.02
 N7-N5
 3.875 with sigma of 0.02
 N7-N6
 2.623 with sigma of 0.02
 N8-N5
 3.29 with sigma of 0.02
 N8-N6
 3.908 with sigma of 0.02
 N8-N7
 2.604 with sigma of 0.02
 C1-N1
 1.315 with sigma of 0.02
 C1-Cu1
 2.801 with sigma of 0.02
 C36-N1
 1.425 with sigma of 0.02
 C36-Cu1
 3.267 with sigma of 0.02
 C36-C1
 2.33 with sigma of 0.02
 C2-N2
 1.359 with sigma of 0.02
 C2-Cu1
 2.771 with sigma of 0.02
 C5-N2
 1.338 with sigma of 0.02
 C5-Cu1
 2.993 with sigma of 0.02
 C5-C2
 2.209 with sigma of 0.02
 C9-N3
 1.335 with sigma of 0.02
 C9-Cu1
 3.013 with sigma of 0.02
 C12-N3
 1.372 with sigma of 0.02
 C12-Cu1
 2.787 with sigma of 0.02
 C12-C9
 2.209 with sigma of 0.02
 C13-N4
 1.295 with sigma of 0.02
 C13-Cu1
 2.77 with sigma of 0.02
 C14-N4
 1.41 with sigma of 0.02
 C14-Cu1
 2.962 with sigma of 0.02
 C14-C13
 2.406 with sigma of 0.02
 C34-N5
 1.309 with sigma of 0.02
 C34-Cu2
 2.756 with sigma of 0.02
 C35-N5
 1.414 with sigma of 0.02
 C35-Cu2
 3.03 with sigma of 0.02
 C35-C34
 2.404 with sigma of 0.02
 C30-N6
 1.34 with sigma of 0.02
 C30-Cu2
 2.989 with sigma of 0.02
 C33-N6
 1.377 with sigma of 0.02
 C33-Cu2
 2.759 with sigma of 0.02
 C33-C30
 2.217 with sigma of 0.02
 C23-N7
 1.373 with sigma of 0.02
 C23-Cu2
 2.771 with sigma of 0.02
 C26-N7
 1.343 with sigma of 0.02
 C26-Cu2
 3 with sigma of 0.02
 C26-C23
 2.216 with sigma of 0.02
 C21-N8
 1.432 with sigma of 0.02
 C21-Cu2
 3.182 with sigma of 0.02
 C22-N8
 1.312 with sigma of 0.02
 C22-Cu2
 2.771 with sigma of 0.02
 C22-C21
 2.36 with sigma of 0.02
3. Rigid body (RIGU) restrains
 All non-hydrogen atoms
 with sigma for 1-2 distances of 0.004 and sigma for 1-3 distances of 0.004
4. Others
 Fixed Sof: Ne1(0.5)
5.a Aromatic/amide H refined with riding coordinates:
 C1(H1), C3(H3), C4(H4), C10(H10), C11(H11), C13(H13), C15(H15), C20(H20),
 C22(H22), C24(H24), C25(H25), C31(H31), C32(H32), C34(H34), C37(H37), C42(H42)
5.b Idealised Me refined as rotating group:
 C7(H7A,H7B,H7C), C8(H8A,H8B,H8C), C17(H17A,H17B,H17C), C19(H19A,H19B,H19C),
 C28(H28A,H28B,H28C), C29(H29A,H29B,H29C), C39(H39A,H39B,H39C), C41(H41A,H41B,
 H41C)
;
_olex2_submission_special_instructions 'No special instructions were received'

loop_
_space_group_symop_operation_xyz
'x, y, z'
'-x, y, -z+1/2'
'x+1/2, y+1/2, z'
'-x+1/2, y+1/2, -z+1/2'
'-x, -y, -z'
'x, -y, z-1/2'
'-x+1/2, -y+1/2, -z'
'x+1/2, -y+1/2, z-1/2'

loop_
_atom_site_label
_atom_site_type_symbol
_atom_site_fract_x
_atom_site_fract_y
_atom_site_fract_z
_atom_site_U_iso_or_equiv
_atom_site_adp_type
_atom_site_occupancy
_atom_site_site_symmetry_order
_atom_site_calc_flag
_atom_site_refinement_flags_posn
_atom_site_refinement_flags_adp
_atom_site_refinement_flags_occupancy
_atom_site_disorder_assembly
_atom_site_disorder_group
Cu1 Cu 0.75253(11) 0.35329(9) 0.67580(5) 0.0387(14) Uani 1 1 d D U . . .
Cu2 Cu 0.73542(11) 0.57840(9) 0.58078(5) 0.0383(15) Uani 1 1 d D U . . .
N1 N 0.6839(5) 0.5017(6) 0.6764(3) 0.0308(16) Uiso 1 1 d D U . . .
N2 N 0.7890(5) 0.5222(6) 0.6971(3) 0.0340(17) Uiso 1 1 d D U . . .
N3 N 0.8171(5) 0.2458(6) 0.6891(3) 0.0311(16) Uiso 1 1 d D U . . .
N4 N 0.7298(5) 0.1590(6) 0.6539(3) 0.0307(16) Uiso 1 1 d D U . . .
N5 N 0.6606(5) 0.6694(7) 0.5957(3) 0.0348(17) Uiso 1 1 d D U . . .
N6 N 0.7563(5) 0.7738(7) 0.5649(3) 0.0387(18) Uiso 1 1 d D U . . .
N7 N 0.8133(5) 0.5296(7) 0.5677(3) 0.0317(16) Uiso 1 1 d D U . . .
N8 N 0.7255(5) 0.3570(7) 0.5780(3) 0.0338(17) Uiso 1 1 d D U . . .
C1 C 0.7034(7) 0.6312(7) 0.6905(4) 0.0279(17) Uiso 1 1 d D U . . .
H1 H 0.6808 0.7138 0.6899 0.033 Uiso 1 1 calc R . . . .
C2 C 0.7551(7) 0.6437(7) 0.7053(4) 0.0285(18) Uiso 1 1 d D U . . .
C3 C 0.7869(9) 0.7488(8) 0.7268(4) 0.0320(18) Uiso 1 1 d . U . . .
H3 H 0.7763 0.8448 0.7346 0.038 Uiso 1 1 calc R . . . .
C4 C 0.8371(9) 0.6850(8) 0.7346(4) 0.0303(18) Uiso 1 1 d . U . . .
H4 H 0.8657 0.7287 0.7505 0.036 Uiso 1 1 calc R . . . .
C5 C 0.8380(6) 0.5424(7) 0.7144(3) 0.0282(18) Uiso 1 1 d D U . . .
C6 C 0.8858(9) 0.4352(8) 0.7056(4) 0.0330(19) Uiso 1 1 d . U . . .
C7 C 0.9298(10) 0.4616(8) 0.7414(4) 0.0331(19) Uiso 1 1 d . U . . .
H7A H 0.9394 0.5636 0.7410 0.050 Uiso 1 1 calc GR . . . .
H7B H 0.9626 0.4049 0.7303 0.050 Uiso 1 1 calc GR . . . .
H7C H 0.9155 0.4332 0.7758 0.050 Uiso 1 1 calc GR . . . .
C8 C 0.9105(10) 0.4510(9) 0.6501(4) 0.036(2) Uiso 1 1 d . U . . .
H8A H 0.8808 0.4585 0.6284 0.054 Uiso 1 1 calc GR . . . .
H8B H 0.9332 0.3669 0.6402 0.054 Uiso 1 1 calc GR . . . .
H8C H 0.9333 0.5375 0.6464 0.054 Uiso 1 1 calc GR . . . .
C9 C 0.8648(6) 0.2787(8) 0.7083(4) 0.0304(18) Uiso 1 1 d D U . . .
C10 C 0.8900(9) 0.1495(8) 0.7221(4) 0.0312(19) Uiso 1 1 d . U . . .
H10 H 0.9230 0.1413 0.7375 0.037 Uiso 1 1 calc R . . . .
C11 C 0.8566(9) 0.0358(9) 0.7086(4) 0.034(2) Uiso 1 1 d . U . . .
H11 H 0.8636 -0.0635 0.7124 0.041 Uiso 1 1 calc R . . . .
C12 C 0.8110(7) 0.0963(7) 0.6881(4) 0.0297(18) Uiso 1 1 d D U . . .
C13 C 0.7634(7) 0.0536(8) 0.6650(4) 0.0306(19) Uiso 1 1 d D U . . .
H13 H 0.7562 -0.0439 0.6580 0.037 Uiso 1 1 calc R . . . .
C14 C 0.6816(6) 0.1560(7) 0.6294(4) 0.0274(18) Uiso 1 1 d D U . . .
C15 C 0.6395(9) 0.0627(8) 0.6422(4) 0.0301(19) Uiso 1 1 d . U . . .
H15 H 0.6440 -0.0130 0.6653 0.036 Uiso 1 1 calc R . . . .
C16 C 0.5894(9) 0.0784(8) 0.6215(4) 0.0331(19) Uiso 1 1 d . U . . .
C17 C 0.5420(10) -0.0227(10) 0.6361(5) 0.043(2) Uiso 1 1 d . U . . .
H17A H 0.5559 -0.1210 0.6376 0.065 Uiso 1 1 calc GR . . . .
H17B H 0.5157 -0.0170 0.6110 0.065 Uiso 1 1 calc GR . . . .
H17C H 0.5237 0.0045 0.6693 0.065 Uiso 1 1 calc GR . . . .
C18 C 0.5829(9) 0.1933(9) 0.5860(4) 0.035(2) Uiso 1 1 d . U . . .
C19 C 0.5300(10) 0.2110(9) 0.5645(5) 0.043(2) Uiso 1 1 d . U . . .
H19A H 0.5219 0.1239 0.5461 0.065 Uiso 1 1 calc GR . . . .
H19B H 0.5324 0.2929 0.5414 0.065 Uiso 1 1 calc GR . . . .
H19C H 0.5005 0.2278 0.5918 0.065 Uiso 1 1 calc GR . . . .
C20 C 0.6300(9) 0.2836(9) 0.5723(4) 0.035(2) Uiso 1 1 d . U . . .
H20 H 0.6270 0.3586 0.5487 0.042 Uiso 1 1 calc R . . . .
C21 C 0.6790(6) 0.2652(8) 0.5921(3) 0.0325(19) Uiso 1 1 d D U . . .
C22 C 0.7758(6) 0.2975(8) 0.5675(3) 0.0322(19) Uiso 1 1 d D U . . .
H22 H 0.7796 0.1962 0.5668 0.039 Uiso 1 1 calc R . . . .
C23 C 0.8220(7) 0.3840(7) 0.5577(4) 0.0280(19) Uiso 1 1 d D U . . .
C24 C 0.8752(10) 0.3716(9) 0.5325(4) 0.032(2) Uiso 1 1 d . U . . .
H24 H 0.8936 0.2849 0.5225 0.039 Uiso 1 1 calc R . . . .
C25 C 0.8962(9) 0.5094(8) 0.5250(4) 0.0322(19) Uiso 1 1 d . U . . .
H25 H 0.9312 0.5326 0.5081 0.039 Uiso 1 1 calc R . . . .
C26 C 0.8582(5) 0.6061(8) 0.5458(3) 0.0277(17) Uiso 1 1 d D U . . .
C27 C 0.8574(9) 0.7678(8) 0.5542(4) 0.0324(19) Uiso 1 1 d . U . . .
C28 C 0.8610(10) 0.7898(9) 0.6123(4) 0.0322(19) Uiso 1 1 d . U . . .
H28A H 0.8338 0.7287 0.6316 0.048 Uiso 1 1 calc GR . . . .
H28B H 0.8537 0.8904 0.6212 0.048 Uiso 1 1 calc GR . . . .
H28C H 0.8979 0.7639 0.6203 0.048 Uiso 1 1 calc GR . . . .
C29 C 0.9053(9) 0.8391(8) 0.5208(4) 0.0334(19) Uiso 1 1 d . U . . .
H29A H 0.9402 0.7981 0.5286 0.050 Uiso 1 1 calc GR . . . .
H29B H 0.9052 0.9425 0.5273 0.050 Uiso 1 1 calc GR . . . .
H29C H 0.9010 0.8220 0.4851 0.050 Uiso 1 1 calc GR . . . .
C30 C 0.8043(6) 0.8354(8) 0.5447(3) 0.0308(19) Uiso 1 1 d D U . . .
C31 C 0.7873(10) 0.9694(8) 0.5239(4) 0.0285(18) Uiso 1 1 d . U . . .
H31 H 0.8118 1.0375 0.5073 0.034 Uiso 1 1 calc R . . . .
C32 C 0.7315(9) 0.9854(8) 0.5311(4) 0.0256(17) Uiso 1 1 d . U . . .
H32 H 0.7107 1.0650 0.5217 0.031 Uiso 1 1 calc R . . . .
C33 C 0.7115(6) 0.8594(8) 0.5551(3) 0.0299(18) Uiso 1 1 d D U . . .
C34 C 0.6595(7) 0.8008(7) 0.5750(3) 0.0266(17) Uiso 1 1 d D U . . .
H34 H 0.6262 0.8518 0.5737 0.032 Uiso 1 1 calc R . . . .
C35 C 0.6140(5) 0.5967(8) 0.6218(3) 0.0297(18) Uiso 1 1 d D U . . .
C36 C 0.6299(6) 0.5028(8) 0.6605(4) 0.0319(19) Uiso 1 1 d D U . . .
C37 C 0.5856(9) 0.4121(8) 0.6824(4) 0.0325(19) Uiso 1 1 d . U . . .
H37 H 0.5929 0.3472 0.7083 0.039 Uiso 1 1 calc R . . . .
C38 C 0.5336(9) 0.4147(8) 0.6678(4) 0.0312(19) Uiso 1 1 d . U . . .
C39 C 0.4894(10) 0.3146(9) 0.6913(4) 0.039(2) Uiso 1 1 d . U . . .
H39A H 0.5064 0.2346 0.7076 0.059 Uiso 1 1 calc GR . . . .
H39B H 0.4682 0.2775 0.6650 0.059 Uiso 1 1 calc GR . . . .
H39C H 0.4649 0.3669 0.7164 0.059 Uiso 1 1 calc GR . . . .
C40 C 0.5203(9) 0.5174(8) 0.6295(4) 0.0309(19) Uiso 1 1 d . U . . .
C41 C 0.4654(10) 0.5378(9) 0.6157(5) 0.041(2) Uiso 1 1 d . U . . .
H41A H 0.4569 0.4618 0.5924 0.062 Uiso 1 1 calc GR . . . .
H41B H 0.4630 0.6313 0.5993 0.062 Uiso 1 1 calc GR . . . .
H41C H 0.4390 0.5342 0.6461 0.062 Uiso 1 1 calc GR . . . .
C42 C 0.5659(9) 0.6026(8) 0.6071(4) 0.0276(18) Uiso 1 1 d . U . . .
H42 H 0.5600 0.6657 0.5802 0.033 Uiso 1 1 calc R . . . .
Ne1 Ne 1.0000 1.0000 0.5000 0.100(3) Uiso 1 2 d . U P . .
Ne2 Ne 0.9929(6) 0.3230(5) 0.5459(2) 0.0595(14) Uiso 1 1 d . U . . .
Ne3 Ne 0.3655(5) 0.6221(5) 0.5897(2) 0.0527(13) Uiso 1 1 d . U . . .
Ne4 Ne 0.5173(5) -0.2847(5) 0.7032(2) 0.0566(13) Uiso 1 1 d . U . . .

loop_
_atom_site_aniso_label
_atom_site_aniso_U_11
_atom_site_aniso_U_22
_atom_site_aniso_U_33
_atom_site_aniso_U_23
_atom_site_aniso_U_13
_atom_site_aniso_U_12
Cu1 0.054(4) 0.0170(5) 0.0456(9) -0.0018(4) -0.0071(17) -0.0006(6)
Cu2 0.052(5) 0.0162(5) 0.0458(9) 0.0024(4) 0.0000(18) -0.0010(7)

loop_
_atom_type_symbol
_atom_type_description
_atom_type_scat_dispersion_real
_atom_type_scat_dispersion_imag
_atom_type_scat_source
C C 0.0009 0.0007 'International Tables Vol C Tables 4.2.6.8 and 6.1.1.4'
H H 0.0000 0.0000 'International Tables Vol C Tables 4.2.6.8 and 6.1.1.4'
Cu Cu 0.3009 0.6654 'International Tables Vol C Tables 4.2.6.8 and 6.1.1.4'
N N 0.0021 0.0015 'International Tables Vol C Tables 4.2.6.8 and 6.1.1.4'
Ne Ne 0.0113 0.0076 'International Tables Vol C Tables 4.2.6.8 and 6.1.1.4'

loop_
_geom_angle_atom_site_label_1
_geom_angle_atom_site_label_2
_geom_angle_atom_site_label_3
_geom_angle
_geom_angle_site_symmetry_1
_geom_angle_site_symmetry_3
_geom_angle_publ_flag
N2 Cu1 N1 82.0(4) . . ?
N2 Cu1 N3 87.4(4) . . ?
N2 Cu1 N4 168.2(5) . . ?
N3 Cu1 N1 166.6(3) . . ?
N3 Cu1 N4 81.0(3) . . ?
N4 Cu1 N1 109.8(4) . . ?
N5 Cu2 N8 108.5(4) . . ?
N6 Cu2 N5 81.9(4) . . ?
N6 Cu2 N7 87.2(4) . . ?
N6 Cu2 N8 163.6(5) . . ?
N7 Cu2 N5 168.4(3) . . ?
N7 Cu2 N8 83.0(4) . . ?
C1 N1 Cu1 105.8(8) . . ?
C1 N1 C36 115.9(8) . . ?
C36 N1 Cu1 137.7(5) . . ?
C2 N2 Cu1 114.8(8) . . ?
C5 N2 Cu1 132.5(6) . . ?
C5 N2 C2 111.5(7) . . ?
C9 N3 Cu1 134.7(5) . . ?
C9 N3 C12 109.3(8) . . ?
C12 N3 Cu1 114.8(8) . . ?
C13 N4 Cu1 113.9(7) . . ?
C13 N4 C14 130.9(7) . . ?
C14 N4 Cu1 115.2(5) . . ?
C34 N5 Cu2 111.2(10) . . ?
C34 N5 C35 125.2(11) . . ?
C35 N5 Cu2 123.5(6) . . ?
C30 N6 Cu2 132.9(8) . . ?
C30 N6 C33 110.2(7) . . ?
C33 N6 Cu2 112.6(8) . . ?
C23 N7 Cu2 112.7(9) . . ?
C26 N7 Cu2 132.0(6) . . ?
C26 N7 C23 108.8(11) . . ?
C21 N8 Cu2 132.2(8) . . ?
C22 N8 Cu2 107.9(7) . . ?
C22 N8 C21 119.1(7) . . ?
N1 C1 H1 119.5 . . ?
N1 C1 C2 121.0(9) . . ?
C2 C1 H1 119.5 . . ?
N2 C2 C3 106.3(12) . . ?
C1 C2 N2 115.7(7) . . ?
C1 C2 C3 138.0(10) . . ?
C2 C3 H3 126.4 . . ?
C4 C3 C2 107.2(9) . . ?
C4 C3 H3 126.4 . . ?
C3 C4 H4 125.7 . . ?
C3 C4 C5 108.5(11) . . ?
C5 C4 H4 125.7 . . ?
N2 C5 C4 106.3(11) . . ?
N2 C5 C6 123.3(7) . . ?
C4 C5 C6 129.8(12) . . ?
C5 C6 C8 107.3(8) . . ?
C5 C6 C9 111.3(15) . . ?
C7 C6 C5 112.1(9) . . ?
C7 C6 C8 110.6(17) . . ?
C7 C6 C9 112.0(7) . . ?
C8 C6 C9 103.1(7) . . ?
C6 C7 H7A 109.5 . . ?
C6 C7 H7B 109.5 . . ?
C6 C7 H7C 109.5 . . ?
H7A C7 H7B 109.5 . . ?
H7A C7 H7C 109.5 . . ?
H7B C7 H7C 109.5 . . ?
C6 C8 H8A 109.5 . . ?
C6 C8 H8B 109.5 . . ?
C6 C8 H8C 109.5 . . ?
H8A C8 H8B 109.5 . . ?
H8A C8 H8C 109.5 . . ?
H8B C8 H8C 109.5 . . ?
N3 C9 C6 119.3(8) . . ?
N3 C9 C10 108.7(8) . . ?
C10 C9 C6 131.4(12) . . ?
C9 C10 H10 126.5 . . ?
C11 C10 C9 107.0(12) . . ?
C11 C10 H10 126.5 . . ?
C10 C11 H11 126.2 . . ?
C10 C11 C12 107.6(9) . . ?
C12 C11 H11 126.2 . . ?
N3 C12 C11 107.4(10) . . ?
N3 C12 C13 112.3(8) . . ?
C11 C12 C13 140.3(7) . . ?
N4 C13 C12 116.1(7) . . ?
N4 C13 H13 122.0 . . ?
C12 C13 H13 122.0 . . ?
N4 C14 C21 114.3(10) . . ?
C15 C14 N4 123.0(7) . . ?
C15 C14 C21 122.7(10) . . ?
C14 C15 H15 120.0 . . ?
C14 C15 C16 120.1(8) . . ?
C16 C15 H15 120.0 . . ?
C15 C16 C17 120.7(9) . . ?
C15 C16 C18 119.8(16) . . ?
C18 C16 C17 119.5(15) . . ?
C16 C17 H17A 109.5 . . ?
C16 C17 H17B 109.5 . . ?
C16 C17 H17C 109.5 . . ?
H17A C17 H17B 109.5 . . ?
H17A C17 H17C 109.5 . . ?
H17B C17 H17C 109.5 . . ?
C16 C18 C19 119.8(16) . . ?
C20 C18 C16 117.1(16) . . ?
C20 C18 C19 123.1(9) . . ?
C18 C19 H19A 109.5 . . ?
C18 C19 H19B 109.5 . . ?
C18 C19 H19C 109.5 . . ?
H19A C19 H19B 109.5 . . ?
H19A C19 H19C 109.5 . . ?
H19B C19 H19C 109.5 . . ?
C18 C20 H20 118.7 . . ?
C21 C20 C18 122.5(8) . . ?
C21 C20 H20 118.7 . . ?
C14 C21 N8 120.7(10) . . ?
C20 C21 N8 121.6(8) . . ?
C20 C21 C14 117.6(12) . . ?
N8 C22 H22 119.9 . . ?
N8 C22 C23 120.3(8) . . ?
C23 C22 H22 119.9 . . ?
N7 C23 C24 106.7(11) . . ?
C22 C23 N7 115.1(13) . . ?
C22 C23 C24 137.3(8) . . ?
C23 C24 H24 126.2 . . ?
C25 C24 C23 107.6(13) . . ?
C25 C24 H24 126.2 . . ?
C24 C25 H25 125.5 . . ?
C26 C25 C24 109.0(17) . . ?
C26 C25 H25 125.5 . . ?
N7 C26 C27 116.7(12) . . ?
C25 C26 N7 107.8(8) . . ?
C25 C26 C27 135.1(14) . . ?
C26 C27 C28 105.9(6) . . ?
C26 C27 C29 110.1(13) . . ?
C29 C27 C28 113.0(12) . . ?
C30 C27 C26 113.0(11) . . ?
C30 C27 C28 104.8(13) . . ?
C30 C27 C29 110.0(8) . . ?
C27 C28 H28A 109.5 . . ?
C27 C28 H28B 109.5 . . ?
C27 C28 H28C 109.5 . . ?
H28A C28 H28B 109.5 . . ?
H28A C28 H28C 109.5 . . ?
H28B C28 H28C 109.5 . . ?
C27 C29 H29A 109.5 . . ?
C27 C29 H29B 109.5 . . ?
C27 C29 H29C 109.5 . . ?
H29A C29 H29B 109.5 . . ?
H29A C29 H29C 109.5 . . ?
H29B C29 H29C 109.5 . . ?
N6 C30 C27 119.0(8) . . ?
N6 C30 C31 104.1(13) . . ?
C31 C30 C27 136.3(14) . . ?
C30 C31 H31 124.3 . . ?
C32 C31 C30 111.4(15) . . ?
C32 C31 H31 124.3 . . ?
C31 C32 H32 127.3 . . ?
C31 C32 C33 105.5(11) . . ?
C33 C32 H32 127.3 . . ?
N6 C33 C34 113.2(8) . . ?
C32 C33 N6 108.7(13) . . ?
C32 C33 C34 137.8(13) . . ?
N5 C34 C33 116.3(12) . . ?
N5 C34 H34 121.9 . . ?
C33 C34 H34 121.9 . . ?
C36 C35 N5 111.7(10) . . ?
C42 C35 N5 122.5(8) . . ?
C42 C35 C36 125.2(11) . . ?
N1 C36 C35 123.2(10) . . ?
N1 C36 C37 123.6(8) . . ?
C35 C36 C37 113.2(10) . . ?
C36 C37 H37 118.2 . . ?
C38 C37 C36 123.6(8) . . ?
C38 C37 H37 118.2 . . ?
C37 C38 C39 121.1(9) . . ?
C37 C38 C40 119.7(16) . . ?
C40 C38 C39 119.2(16) . . ?
C38 C39 H39A 109.5 . . ?
C38 C39 H39B 109.5 . . ?
C38 C39 H39C 109.5 . . ?
H39A C39 H39B 109.5 . . ?
H39A C39 H39C 109.5 . . ?
H39B C39 H39C 109.5 . . ?
C41 C40 C38 123.3(16) . . ?
C41 C40 C42 121.4(9) . . ?
C42 C40 C38 115.3(16) . . ?
C40 C41 H41A 109.5 . . ?
C40 C41 H41B 109.5 . . ?
C40 C41 H41C 109.5 . . ?
H41A C41 H41B 109.5 . . ?
H41A C41 H41C 109.5 . . ?
H41B C41 H41C 109.5 . . ?
C35 C42 C40 122.9(8) . . ?
C35 C42 H42 118.5 . . ?
C40 C42 H42 118.5 . . ?

loop_
_geom_bond_atom_site_label_1
_geom_bond_atom_site_label_2
_geom_bond_distance
_geom_bond_site_symmetry_2
_geom_bond_publ_flag
Cu1 N1 2.132(9) . ?
Cu1 N2 1.888(7) . ?
Cu1 N3 1.899(10) . ?
Cu1 N4 1.960(6) . ?
Cu2 N5 1.978(11) . ?
Cu2 N6 1.889(8) . ?
Cu2 N7 1.915(12) . ?
Cu2 N8 2.039(6) . ?
N1 C1 1.339(9) . ?
N1 C36 1.402(13) . ?
N2 C2 1.380(12) . ?
N2 C5 1.317(13) . ?
N3 C9 1.333(12) . ?
N3 C12 1.375(9) . ?
N4 C13 1.309(12) . ?
N4 C14 1.383(12) . ?
N5 C34 1.318(8) . ?
N5 C35 1.413(14) . ?
N6 C30 1.337(14) . ?
N6 C33 1.376(13) . ?
N7 C23 1.368(9) . ?
N7 C26 1.358(14) . ?
N8 C21 1.414(14) . ?
N8 C22 1.325(15) . ?
C1 H1 0.9300 . ?
C1 C2 1.345(19) . ?
C2 C3 1.384(15) . ?
C3 H3 0.9300 . ?
C3 C4 1.37(3) . ?
C4 H4 0.9300 . ?
C4 C5 1.405(10) . ?
C5 C6 1.51(2) . ?
C6 C7 1.505(19) . ?
C6 C8 1.51(2) . ?
C6 C9 1.515(13) . ?
C7 H7A 0.9600 . ?
C7 H7B 0.9600 . ?
C7 H7C 0.9600 . ?
C8 H8A 0.9600 . ?
C8 H8B 0.9600 . ?
C8 H8C 0.9600 . ?
C9 C10 1.392(12) . ?
C10 H10 0.9300 . ?
C10 C11 1.382(17) . ?
C11 H11 0.9300 . ?
C11 C12 1.39(2) . ?
C12 C13 1.403(18) . ?
C13 H13 0.9300 . ?
C14 C15 1.34(2) . ?
C14 C21 1.401(10) . ?
C15 H15 0.9300 . ?
C15 C16 1.38(2) . ?
C16 C17 1.48(3) . ?
C16 C18 1.419(11) . ?
C17 H17A 0.9600 . ?
C17 H17B 0.9600 . ?
C17 H17C 0.9600 . ?
C18 C19 1.45(3) . ?
C18 C20 1.41(3) . ?
C19 H19A 0.9600 . ?
C19 H19B 0.9600 . ?
C19 H19C 0.9600 . ?
C20 H20 0.9300 . ?
C20 C21 1.34(2) . ?
C22 H22 0.9300 . ?
C22 C23 1.36(2) . ?
C23 C24 1.38(3) . ?
C24 H24 0.9300 . ?
C24 C25 1.363(16) . ?
C25 H25 0.9300 . ?
C25 C26 1.34(2) . ?
C26 C27 1.494(10) . ?
C27 C28 1.541(11) . ?
C27 C29 1.51(3) . ?
C27 C30 1.46(2) . ?
C28 H28A 0.9600 . ?
C28 H28B 0.9600 . ?
C28 H28C 0.9600 . ?
C29 H29A 0.9600 . ?
C29 H29B 0.9600 . ?
C29 H29C 0.9600 . ?
C30 C31 1.419(12) . ?
C31 H31 0.9300 . ?
C31 C32 1.34(3) . ?
C32 H32 0.9300 . ?
C32 C33 1.373(16) . ?
C33 C34 1.40(2) . ?
C34 H34 0.9300 . ?
C35 C36 1.410(10) . ?
C35 C42 1.26(2) . ?
C36 C37 1.42(2) . ?
C37 H37 0.9300 . ?
C37 C38 1.34(3) . ?
C38 C39 1.48(3) . ?
C38 C40 1.434(10) . ?
C39 H39A 0.9600 . ?
C39 H39B 0.9600 . ?
C39 H39C 0.9600 . ?
C40 C41 1.42(3) . ?
C40 C42 1.42(3) . ?
C41 H41A 0.9600 . ?
C41 H41B 0.9600 . ?
C41 H41C 0.9600 . ?
C42 H42 0.9300 . ?
